data_4502563
loop_
_publ_author_name
'Kong, De-Nian'
'Xie, Zai-Lai'
'Feng, Mei-Ling'
'Ye, Dong'
'Du, Ke-Zhao'
'Li, Jian-Rong'
'Huang, Xiao-Ying'

_publ_section_title
;
 From One-Dimensional Ribbon to Three-Dimensional Microporous Framework:
 The Syntheses, Crystal Structures, and Properties of a Series of Mercury
 Antimony Chalcogenides
;
_journal_issue 3
_journal_name_full 'Crystal Growth &amp; Design'
_journal_page_first 1364
_journal_paper_doi 10.1021/cg9013834
_journal_volume 10
_journal_year 2010
_chemical_formula_moiety 'Hg S14 Sb8, 2(C2 H8 N)'
_chemical_formula_sum 'C4 H16 Hg N2 S14 Sb8'
_chemical_formula_weight 1715.62
_chemical_name_systematic
; 
 ? 
;
_space_group_IT_number 14
_symmetry_cell_setting monoclinic
_symmetry_space_group_name_Hall '-P 2yn'
_symmetry_space_group_name_H-M 'P 1 21/n 1'
_atom_sites_solution_hydrogens geom
_atom_sites_solution_primary direct
_atom_sites_solution_secondary difmap
_audit_creation_method SHELXL-97
_cell_angle_alpha 90.00
_cell_angle_beta 98.042(6)
_cell_angle_gamma 90.00
_cell_formula_units_Z 2
_cell_length_a 7.140(3)
_cell_length_b 27.938(10)
_cell_length_c 8.102(3)
_cell_measurement_reflns_used 1537
_cell_measurement_temperature 293(2)
_cell_measurement_theta_max 27.4797
_cell_measurement_theta_min 2.5387
_cell_volume 1600.3(11)
_computing_cell_refinement 'CrystalClear (Rigaku Inc., 2007)'
_computing_data_collection 'CrystalClear (Rigaku Inc., 2007)'
_computing_data_reduction 'CrystalClear (Rigaku Inc., 2007)'
_computing_molecular_graphics 'Diamond 3.0'
_computing_publication_material 'Windows Word 2003'
_computing_structure_refinement 'SHELXL-97 (Sheldrick, 1997)'
_computing_structure_solution 'SHELXS-97 (Sheldrick, 1990)'
_diffrn_ambient_temperature 293(2)
_diffrn_detector_area_resol_mean 14.6306
_diffrn_measured_fraction_theta_full 0.995
_diffrn_measured_fraction_theta_max 0.995
_diffrn_measurement_device_type 'Mercury70 (2x2 bin mode)'
_diffrn_measurement_method CCD_Profile_fitting
_diffrn_radiation_monochromator graphite
_diffrn_radiation_source 'fine-focus sealed tube'
_diffrn_radiation_type MoK\a
_diffrn_radiation_wavelength 0.71073
_diffrn_reflns_av_R_equivalents 0.0473
_diffrn_reflns_av_sigmaI/netI 0.0393
_diffrn_reflns_limit_h_max 5
_diffrn_reflns_limit_h_min -9
_diffrn_reflns_limit_k_max 36
_diffrn_reflns_limit_k_min -36
_diffrn_reflns_limit_l_max 10
_diffrn_reflns_limit_l_min -9
_diffrn_reflns_number 12053
_diffrn_reflns_theta_full 27.48
_diffrn_reflns_theta_max 27.48
_diffrn_reflns_theta_min 2.64
_exptl_absorpt_coefficient_mu 12.335
_exptl_absorpt_correction_T_max 0.674
_exptl_absorpt_correction_T_min 0.191
_exptl_absorpt_correction_type multi-scan
_exptl_absorpt_process_details 'CrystalClear (Rigaku Inc., 2007)'
_exptl_crystal_colour red
_exptl_crystal_density_diffrn 3.560
_exptl_crystal_density_method 'not measured'
_exptl_crystal_description lathe
_exptl_crystal_F_000 1532
_exptl_crystal_size_max 0.135
_exptl_crystal_size_mid 0.132
_exptl_crystal_size_min 0.032
_refine_diff_density_max 1.657
_refine_diff_density_min -2.086
_refine_diff_density_rms 0.272
_refine_ls_extinction_method none
_refine_ls_goodness_of_fit_ref 1.100
_refine_ls_hydrogen_treatment constr
_refine_ls_matrix_type full
_refine_ls_number_parameters 133
_refine_ls_number_reflns 3647
_refine_ls_number_restraints 0
_refine_ls_restrained_S_all 1.100
_refine_ls_R_factor_all 0.0400
_refine_ls_R_factor_gt 0.0368
_refine_ls_shift/su_max 0.001
_refine_ls_shift/su_mean 0.000
_refine_ls_structure_factor_coef Fsqd
_refine_ls_weighting_details 'calc w=1/[\s^2^(Fo^2^)+(0.0467P)^2^+3.4226P] where P=(Fo^2^+2Fc^2^)/3'
_refine_ls_weighting_scheme calc
_refine_ls_wR_factor_gt 0.0911
_refine_ls_wR_factor_ref 0.0931
_reflns_number_gt 3354
_reflns_number_total 3647
_reflns_threshold_expression >2sigma(I)
_cod_data_source_file cg9013834_si_002.cif
_cod_data_source_block compound-1
_cod_depositor_comments
;
The following automatic conversions were performed:
'_atom_site_symetry_multiplicity' tag replaced with
'_atom_site_symmetry_multiplicity'.

Automatic conversion script
Id: cif_correct_tags 1440 2010-10-19 06:21:57Z saulius 

The following automatic conversions were performed:

'_symmetry_cell_setting' value 'Monoclinic' changed to 'monoclinic'
according to /home/saulius/struct/CIF-dictionaries/cif_core.dic
dictionary named 'cif_core.dic' version 2.4.2 from 2011-04-26.

Automatic conversion script
Id: cif_fix_values 1715 2011-07-08 13:25:40Z adriana 
;
_cod_original_sg_symbol_H-M 'P 21/n'
_cod_database_code 4502563

loop_
_symmetry_equiv_pos_as_xyz
'x, y, z'
'-x+1/2, y+1/2, -z+1/2'
'-x, -y, -z'
'x-1/2, -y-1/2, z-1/2'

loop_
_atom_site_label
_atom_site_type_symbol
_atom_site_fract_x
_atom_site_fract_y
_atom_site_fract_z
_atom_site_U_iso_or_equiv
_atom_site_adp_type
_atom_site_occupancy
_atom_site_symmetry_multiplicity
_atom_site_calc_flag
_atom_site_refinement_flags
Hg1 Hg 0.5000 0.5000 0.5000 0.03210(12) Uani 1 2 d S
Sb1 Sb 0.51325(6) 0.373797(15) 0.39729(5) 0.02203(12) Uani 1 1 d .
Sb2 Sb 0.04215(6) 0.318449(16) 0.22594(5) 0.02159(12) Uani 1 1 d .
Sb3 Sb -0.34124(6) 0.317061(15) -0.17008(5) 0.02086(12) Uani 1 1 d .
Sb4 Sb 0.11767(6) 0.255888(17) -0.17212(6) 0.02427(12) Uani 1 1 d .
S1 S 0.6266(3) 0.45201(7) 0.3103(3) 0.0346(4) Uani 1 1 d .
S2 S 0.1784(3) 0.39441(7) 0.3505(2) 0.0288(4) Uani 1 1 d .
S3 S -0.1895(2) 0.37005(6) 0.0533(2) 0.0234(3) Uani 1 1 d .
S4 S 0.2797(2) 0.31471(7) 0.0307(2) 0.0265(4) Uani 1 1 d .
S5 S -0.0814(3) 0.31593(6) -0.3418(2) 0.0268(4) Uani 1 1 d .
S6 S -0.4570(3) 0.39441(7) -0.3068(2) 0.0292(4) Uani 1 1 d .
S7 S -0.1169(2) 0.23268(6) -0.0031(2) 0.0243(3) Uani 1 1 d .
N1 N 0.1273(11) 0.4231(3) -0.1880(10) 0.0487(19) Uani 1 1 d .
H1A H 0.0609 0.3992 -0.1492 0.058 Uiso 1 1 calc R
H1B H 0.2085 0.4099 -0.2505 0.058 Uiso 1 1 calc R
C1 C -0.0061(13) 0.4552(4) -0.2960(14) 0.060(3) Uani 1 1 d .
H1C H -0.0732 0.4369 -0.3858 0.090 Uiso 1 1 calc R
H1D H 0.0640 0.4802 -0.3406 0.090 Uiso 1 1 calc R
H1E H -0.0947 0.4690 -0.2308 0.090 Uiso 1 1 calc R
C2 C 0.2362(17) 0.4482(4) -0.0456(11) 0.061(3) Uani 1 1 d .
H2A H 0.3190 0.4259 0.0187 0.092 Uiso 1 1 calc R
H2B H 0.1508 0.4617 0.0233 0.092 Uiso 1 1 calc R
H2C H 0.3098 0.4732 -0.0860 0.092 Uiso 1 1 calc R

loop_
_atom_site_aniso_label
_atom_site_aniso_U_11
_atom_site_aniso_U_22
_atom_site_aniso_U_33
_atom_site_aniso_U_23
_atom_site_aniso_U_13
_atom_site_aniso_U_12
Hg1 0.0370(2) 0.0225(2) 0.0383(2) -0.00259(16) 0.01072(18) -0.00271(16)
Sb1 0.0238(2) 0.0198(2) 0.0224(2) -0.00116(16) 0.00269(17) -0.00076(16)
Sb2 0.0186(2) 0.0265(2) 0.0196(2) 0.00042(16) 0.00246(17) -0.00299(16)
Sb3 0.0186(2) 0.0242(2) 0.0196(2) -0.00047(16) 0.00169(17) -0.00044(16)
Sb4 0.0236(2) 0.0250(2) 0.0262(2) -0.00090(17) 0.01057(18) 0.00330(17)
S1 0.0448(11) 0.0241(9) 0.0385(10) -0.0004(7) 0.0188(9) -0.0068(8)
S2 0.0249(8) 0.0278(9) 0.0316(9) -0.0043(7) -0.0036(7) 0.0009(7)
S3 0.0215(8) 0.0263(8) 0.0213(8) -0.0037(6) -0.0010(6) 0.0035(6)
S4 0.0173(8) 0.0344(9) 0.0293(9) -0.0012(7) 0.0080(7) -0.0040(6)
S5 0.0273(9) 0.0308(9) 0.0243(8) 0.0040(7) 0.0103(7) 0.0027(7)
S6 0.0357(10) 0.0265(9) 0.0231(8) -0.0022(7) -0.0041(7) 0.0060(7)
S7 0.0232(8) 0.0273(8) 0.0236(8) 0.0000(7) 0.0073(6) -0.0014(7)
N1 0.050(5) 0.038(4) 0.059(5) 0.005(4) 0.012(4) -0.004(3)
C1 0.030(5) 0.069(7) 0.074(7) -0.002(6) -0.011(5) -0.005(5)
C2 0.074(7) 0.073(7) 0.035(5) 0.009(5) -0.001(5) -0.008(6)

loop_
_atom_type_symbol
_atom_type_description
_atom_type_scat_dispersion_real
_atom_type_scat_dispersion_imag
_atom_type_scat_source
C C 0.0033 0.0016 'International Tables Vol C Tables 4.2.6.8 and 6.1.1.4'
H H 0.0000 0.0000 'International Tables Vol C Tables 4.2.6.8 and 6.1.1.4'
N N 0.0061 0.0033 'International Tables Vol C Tables 4.2.6.8 and 6.1.1.4'
S S 0.1246 0.1234 'International Tables Vol C Tables 4.2.6.8 and 6.1.1.4'
Sb Sb -0.5866 1.5461 'International Tables Vol C Tables 4.2.6.8 and 6.1.1.4'
Hg Hg -2.3894 9.2266 'International Tables Vol C Tables 4.2.6.8 and 6.1.1.4'

loop_
_geom_angle_atom_site_label_1
_geom_angle_atom_site_label_2
_geom_angle_atom_site_label_3
_geom_angle
_geom_angle_site_symmetry_1
_geom_angle_site_symmetry_3
S1 Hg1 S1 180.000(1) . 3_666
S2 Sb1 S6 92.62(6) . 1_656
S2 Sb1 S1 95.74(7) . .
S6 Sb1 S1 94.84(7) 1_656 .
S3 Sb2 S4 97.28(7) . .
S3 Sb2 S2 85.69(6) . .
S4 Sb2 S2 91.79(7) . .
S3 Sb3 S5 97.67(7) . .
S3 Sb3 S6 83.74(6) . .
S5 Sb3 S6 89.39(6) . .
S7 Sb4 S5 96.16(6) . .
S7 Sb4 S4 95.67(6) . .
S5 Sb4 S4 95.53(7) . .
Hg1 S1 Sb1 98.58(7) . .
Sb1 S2 Sb2 100.42(7) . .
Sb3 S3 Sb2 104.79(7) . .
Sb2 S4 Sb4 98.78(6) . .
Sb3 S5 Sb4 96.53(6) . .
Sb1 S6 Sb3 101.97(7) 1_454 .
C2 N1 C1 113.3(8) . .
C2 N1 H1A 108.9 . .
C1 N1 H1A 108.9 . .
C2 N1 H1B 108.9 . .
C1 N1 H1B 108.9 . .
H1A N1 H1B 107.7 . .
N1 C1 H1C 109.5 . .
N1 C1 H1D 109.5 . .
H1C C1 H1D 109.5 . .
N1 C1 H1E 109.5 . .
H1C C1 H1E 109.5 . .
H1D C1 H1E 109.5 . .
N1 C2 H2A 109.5 . .
N1 C2 H2B 109.5 . .
H2A C2 H2B 109.5 . .
N1 C2 H2C 109.5 . .
H2A C2 H2C 109.5 . .
H2B C2 H2C 109.5 . .

loop_
_geom_bond_atom_site_label_1
_geom_bond_atom_site_label_2
_geom_bond_distance
_geom_bond_site_symmetry_2
Hg1 S1 2.316(2) .
Hg1 S1 2.316(2) 3_666
Sb1 S2 2.437(2) .
Sb1 S6 2.446(2) 1_656
Sb1 S1 2.467(2) .
Sb2 S3 2.4744(18) .
Sb2 S4 2.4784(19) .
Sb2 S2 2.489(2) .
Sb3 S3 2.4683(18) .
Sb3 S5 2.4697(19) .
Sb3 S6 2.515(2) .
Sb4 S7 2.3963(18) .
Sb4 S5 2.4855(19) .
Sb4 S4 2.4913(19) .
S6 Sb1 2.446(2) 1_454
N1 C2 1.475(12) .
N1 C1 1.498(12) .
N1 H1A 0.9000 .
N1 H1B 0.9000 .
C1 H1C 0.9600 .
C1 H1D 0.9600 .
C1 H1E 0.9600 .
C2 H2A 0.9600 .
C2 H2B 0.9600 .
C2 H2C 0.9600 .

loop_
_geom_hbond_atom_site_label_D
_geom_hbond_atom_site_label_H
_geom_hbond_atom_site_label_A
_geom_hbond_distance_DH
_geom_hbond_distance_HA
_geom_hbond_distance_DA
_geom_hbond_angle_DHA
_geom_hbond_site_symmetry_A
N1 H1A S3 0.90 2.72 3.518(8) 149.0 .
N1 H1B S6 0.90 2.53 3.343(8) 150.4 1_655
